data_4106538
loop_
_publ_author_name
'Eiji Tsurumaki'
'Shin-ya Hayashi'
'Fook S. Tham'
'Christopher A. Reed'
'Atsuhiro Osuka'

_publ_section_title
;
 Planar Subporphyrin Borenium Cations
;
_journal_name_full 'Journal of the American Chemical Society'
_journal_page_first 11956
_journal_page_last 11959
_journal_paper_doi 10.1021/ja2056566
_journal_volume 133
_journal_year 2011
_chemical_formula_sum 'C40 H31 B12 Br6 Cl2 N3'
_chemical_formula_weight 1233.76
_chemical_name_systematic
; 
 ? 
;
_space_group_IT_number 14
_symmetry_cell_setting monoclinic
_symmetry_space_group_name_Hall '-P 2ybc'
_symmetry_space_group_name_H-M 'P 1 21/c 1'
_atom_sites_solution_hydrogens geom
_atom_sites_solution_primary direct
_atom_sites_solution_secondary difmap
_audit_creation_method SHELXL-97
_cell_angle_alpha 90.00
_cell_angle_beta 96.3383(12)
_cell_angle_gamma 90.00
_cell_formula_units_Z 4
_cell_length_a 15.5405(11)
_cell_length_b 22.8781(16)
_cell_length_c 13.0991(9)
_cell_measurement_reflns_used 9313
_cell_measurement_temperature 100(2)
_cell_measurement_theta_max 31.04
_cell_measurement_theta_min 2.33
_cell_volume 4628.7(6)
_computing_cell_refinement 'Bruker SAINT'
_computing_data_collection 'Bruker APEX2'
_computing_data_reduction 'Bruker SAINT'
_computing_molecular_graphics 'Bruker SHELXTL'
_computing_publication_material 'Bruker SHELXTL'
_computing_structure_refinement 'SHELXL-97 (Sheldrick, 2008)'
_computing_structure_solution 'SHELXS-97 (Sheldrick, 2008)'
_diffrn_ambient_temperature 100(2)
_diffrn_measured_fraction_theta_full 0.999
_diffrn_measured_fraction_theta_max 0.999
_diffrn_measurement_device_type 'Bruker APEX-II CCD'
_diffrn_measurement_method '\f and \w scans'
_diffrn_radiation_monochromator graphite
_diffrn_radiation_source 'Normal-focus sealed tube'
_diffrn_radiation_type MoK\a
_diffrn_radiation_wavelength 0.71073
_diffrn_reflns_av_R_equivalents 0.0395
_diffrn_reflns_av_sigmaI/netI 0.0224
_diffrn_reflns_limit_h_max 21
_diffrn_reflns_limit_h_min -21
_diffrn_reflns_limit_k_max 31
_diffrn_reflns_limit_k_min -31
_diffrn_reflns_limit_l_max 17
_diffrn_reflns_limit_l_min -17
_diffrn_reflns_number 99696
_diffrn_reflns_theta_full 29.13
_diffrn_reflns_theta_max 29.13
_diffrn_reflns_theta_min 1.78
_exptl_absorpt_coefficient_mu 5.356
_exptl_absorpt_correction_T_max 0.3029
_exptl_absorpt_correction_T_min 0.2522
_exptl_absorpt_correction_type multi-scan
_exptl_absorpt_process_details 'Bruker SADABS'
_exptl_crystal_colour red
_exptl_crystal_density_diffrn 1.770
_exptl_crystal_description 'prism frag'
_exptl_crystal_F_000 2384
_exptl_crystal_size_max 0.36
_exptl_crystal_size_mid 0.35
_exptl_crystal_size_min 0.29
_refine_diff_density_max 1.816
_refine_diff_density_min -0.912
_refine_diff_density_rms 0.093
_refine_ls_extinction_method none
_refine_ls_goodness_of_fit_ref 1.062
_refine_ls_hydrogen_treatment mixed
_refine_ls_matrix_type full
_refine_ls_number_parameters 571
_refine_ls_number_reflns 12436
_refine_ls_number_restraints 65
_refine_ls_restrained_S_all 1.059
_refine_ls_R_factor_all 0.0392
_refine_ls_R_factor_gt 0.0280
_refine_ls_shift/su_max 0.003
_refine_ls_shift/su_mean 0.000
_refine_ls_structure_factor_coef Fsqd
_refine_ls_weighting_details 'calc w=1/[\s^2^(Fo^2^)+(0.0504P)^2^+0.8914P] where P=(Fo^2^+2Fc^2^)/3'
_refine_ls_weighting_scheme calc
_refine_ls_wR_factor_gt 0.0749
_refine_ls_wR_factor_ref 0.0798
_reflns_number_gt 10355
_reflns_number_total 12436
_reflns_threshold_expression >2sigma(I)
_cod_data_source_file ja2056566_si_002.cif
_cod_data_source_block cr364_0m
_cod_database_code 4106538

loop_
_symmetry_equiv_pos_as_xyz
'x, y, z'
'-x, y+1/2, -z+1/2'
'-x, -y, -z'
'x, -y-1/2, z-1/2'

loop_
_atom_site_label
_atom_site_type_symbol
_atom_site_fract_x
_atom_site_fract_y
_atom_site_fract_z
_atom_site_U_iso_or_equiv
_atom_site_adp_type
_atom_site_occupancy
_atom_site_symmetry_multiplicity
_atom_site_calc_flag
_atom_site_refinement_flags
_atom_site_disorder_assembly
_atom_site_disorder_group
C1A C 0.27355(15) 0.69940(10) 0.40994(17) 0.0172(4) Uani 1 1 d D . .
H1A H 0.2624(5) 0.7260(4) 0.4635(7) 0.021 Uiso 1 1 d D . .
B2A B 0.35468(16) 0.64966(11) 0.43872(19) 0.0168(5) Uani 1 1 d D . .
H2A H 0.3955 0.6459 0.5144 0.020 Uiso 1 1 calc R . .
B3A B 0.36643(17) 0.70931(11) 0.35432(19) 0.0170(5) Uani 1 1 d D . .
H3A H 0.4150 0.7448 0.3746 0.020 Uiso 1 1 calc R . .
B4A B 0.26335(17) 0.72487(11) 0.28750(19) 0.0172(5) Uani 1 1 d D . .
H4A H 0.2442 0.7705 0.2640 0.021 Uiso 1 1 calc R . .
B5A B 0.18716(16) 0.67474(11) 0.33020(19) 0.0178(5) Uani 1 1 d D . .
H5A H 0.1180 0.6873 0.3346 0.021 Uiso 1 1 calc R . .
B6A B 0.24365(17) 0.62842(11) 0.4243(2) 0.0175(5) Uani 1 1 d D . .
H6A H 0.2117 0.6108 0.4904 0.021 Uiso 1 1 calc R . .
B7A B 0.32107(16) 0.58768(10) 0.36355(18) 0.0153(5) Uani 1 1 d . . .
B8A B 0.39757(16) 0.63780(11) 0.32109(19) 0.0159(5) Uani 1 1 d . . .
B9A B 0.34094(16) 0.68452(11) 0.22668(19) 0.0155(5) Uani 1 1 d . . .
B10A B 0.22925(16) 0.66315(11) 0.21076(19) 0.0158(5) Uani 1 1 d . . .
B11A B 0.21746(16) 0.60327(10) 0.29604(19) 0.0157(5) Uani 1 1 d . . .
B12A B 0.31201(16) 0.60866(10) 0.23143(19) 0.0154(5) Uani 1 1 d . . .
Br1A Br 0.354785(16) 0.508510(10) 0.407038(18) 0.02166(6) Uani 1 1 d . . .
Br2A Br 0.519124(15) 0.617173(11) 0.317650(19) 0.02385(6) Uani 1 1 d . . .
Br3A Br 0.397293(16) 0.718216(10) 0.114824(17) 0.02190(6) Uani 1 1 d . . .
Br4A Br 0.157643(15) 0.671802(10) 0.079584(17) 0.02184(6) Uani 1 1 d . . .
Br5A Br 0.131780(16) 0.541270(10) 0.265193(19) 0.02367(6) Uani 1 1 d . . .
Br6A Br 0.332585(15) 0.554700(10) 0.122370(17) 0.01984(6) Uani 1 1 d . . .
B1 B 0.73915(16) 0.58730(11) 0.90557(19) 0.0165(5) Uani 1 1 d . . .
N1 N 0.68095(12) 0.57714(8) 0.97511(14) 0.0143(3) Uani 1 1 d . . .
N2 N 0.71026(12) 0.60467(8) 0.80777(14) 0.0152(4) Uani 1 1 d . . .
N3 N 0.82622(12) 0.58392(8) 0.93671(14) 0.0158(4) Uani 1 1 d . . .
C1 C 0.70635(14) 0.55750(9) 1.07272(16) 0.0141(4) Uani 1 1 d . . .
C2 C 0.62607(14) 0.54472(9) 1.11239(17) 0.0154(4) Uani 1 1 d . . .
H2 H 0.6202 0.5297 1.1789 0.018 Uiso 1 1 calc R . .
C3 C 0.55844(14) 0.55785(9) 1.03800(17) 0.0152(4) Uani 1 1 d . . .
H3 H 0.4986 0.5538 1.0455 0.018 Uiso 1 1 calc R . .
C4 C 0.59315(14) 0.57856(9) 0.94797(16) 0.0140(4) Uani 1 1 d . . .
C5 C 0.56258(13) 0.59678(9) 0.84561(16) 0.0136(4) Uani 1 1 d . . .
C6 C 0.62375(14) 0.61246(9) 0.77552(16) 0.0143(4) Uani 1 1 d . . .
C7 C 0.62372(14) 0.63849(9) 0.67610(17) 0.0165(4) Uani 1 1 d . . .
H7 H 0.5737 0.6492 0.6318 0.020 Uiso 1 1 calc R . .
C8 C 0.70857(14) 0.64550(9) 0.65507(17) 0.0167(4) Uani 1 1 d . . .
H8 H 0.7261 0.6621 0.5942 0.020 Uiso 1 1 calc R . .
C9 C 0.76598(14) 0.62360(9) 0.74041(16) 0.0155(4) Uani 1 1 d . . .
C10 C 0.85684(14) 0.62053(9) 0.77312(16) 0.0154(4) Uani 1 1 d . . .
C11 C 0.88714(14) 0.60008(9) 0.87345(17) 0.0156(4) Uani 1 1 d . . .
C12 C 0.96759(14) 0.59184(10) 0.93741(17) 0.0177(4) Uani 1 1 d . . .
H12 H 1.0236 0.5982 0.9169 0.021 Uiso 1 1 calc R . .
C13 C 0.95045(14) 0.57326(10) 1.03339(17) 0.0173(4) Uani 1 1 d . . .
H13 H 0.9927 0.5653 1.0897 0.021 Uiso 1 1 calc R . .
C14 C 0.85818(14) 0.56793(9) 1.03449(16) 0.0154(4) Uani 1 1 d . . .
C15 C 0.79714(14) 0.55410(9) 1.10514(16) 0.0139(4) Uani 1 1 d . . .
C16 C 0.82593(14) 0.53726(9) 1.21199(16) 0.0159(4) Uani 1 1 d . . .
C17 C 0.89749(15) 0.50050(10) 1.23597(18) 0.0202(5) Uani 1 1 d . . .
H17 H 0.9298 0.4874 1.1829 0.024 Uiso 1 1 calc R . .
C18 C 0.92145(16) 0.48312(11) 1.33653(19) 0.0248(5) Uani 1 1 d . . .
H18 H 0.9705 0.4586 1.3520 0.030 Uiso 1 1 calc R . .
C19 C 0.87420(17) 0.50126(11) 1.41465(18) 0.0261(5) Uani 1 1 d . . .
H19 H 0.8900 0.4885 1.4832 0.031 Uiso 1 1 calc R . .
C20 C 0.80375(17) 0.53807(11) 1.39227(18) 0.0250(5) Uani 1 1 d . . .
H20 H 0.7714 0.5506 1.4457 0.030 Uiso 1 1 calc R . .
C21 C 0.78021(15) 0.55669(10) 1.29208(17) 0.0190(4) Uani 1 1 d . . .
H21 H 0.7328 0.5827 1.2777 0.023 Uiso 1 1 calc R . .
C22 C 0.46897(13) 0.59743(9) 0.81223(16) 0.0137(4) Uani 1 1 d . . .
C23 C 0.41035(14) 0.61811(9) 0.87742(17) 0.0165(4) Uani 1 1 d . . .
H23 H 0.4312 0.6332 0.9431 0.020 Uiso 1 1 calc R . .
C24 C 0.32206(15) 0.61679(10) 0.84683(19) 0.0206(5) Uani 1 1 d . . .
H24 H 0.2826 0.6307 0.8917 0.025 Uiso 1 1 calc R . .
C25 C 0.29134(15) 0.59515(10) 0.75085(18) 0.0213(5) Uani 1 1 d . . .
H25 H 0.2309 0.5946 0.7297 0.026 Uiso 1 1 calc R . .
C26 C 0.34896(15) 0.57432(10) 0.68566(18) 0.0200(5) Uani 1 1 d . . .
H26 H 0.3276 0.5592 0.6202 0.024 Uiso 1 1 calc R . .
C27 C 0.43760(15) 0.57542(9) 0.71538(16) 0.0166(4) Uani 1 1 d . . .
H27 H 0.4767 0.5613 0.6703 0.020 Uiso 1 1 calc R . .
C28 C 0.91984(14) 0.63934(10) 0.70226(17) 0.0171(4) Uani 1 1 d . . .
C29 C 0.90760(15) 0.62373(10) 0.59863(17) 0.0189(4) Uani 1 1 d . . .
H29 H 0.8579 0.6018 0.5731 0.023 Uiso 1 1 calc R . .
C30 C 0.96721(16) 0.63984(11) 0.53266(19) 0.0234(5) Uani 1 1 d . . .
H30 H 0.9586 0.6287 0.4624 0.028 Uiso 1 1 calc R . .
C31 C 1.03957(16) 0.67221(11) 0.5693(2) 0.0258(5) Uani 1 1 d . . .
H31 H 1.0800 0.6837 0.5238 0.031 Uiso 1 1 calc R . .
C32 C 1.05299(16) 0.68783(11) 0.6719(2) 0.0266(5) Uani 1 1 d . . .
H32 H 1.1032 0.7094 0.6969 0.032 Uiso 1 1 calc R . .
C33 C 0.99329(15) 0.67209(10) 0.73825(18) 0.0215(5) Uani 1 1 d . . .
H33 H 1.0022 0.6835 0.8083 0.026 Uiso 1 1 calc R . .
C1S C 0.7581(2) 0.73995(11) -0.0446(2) 0.0332(6) Uani 1 1 d U A 1
C2S C 0.78389(17) 0.71766(11) 0.0532(2) 0.0288(6) Uani 1 1 d U A 1
C3S C 0.7222(2) 0.70110(11) 0.1161(2) 0.0337(6) Uani 1 1 d U A 1
H3S H 0.7402 0.6856 0.1824 0.040 Uiso 1 1 calc R A 1
C4S C 0.6351(2) 0.70667(12) 0.0844(3) 0.0410(7) Uani 1 1 d U A 1
H4S H 0.5931 0.6952 0.1280 0.049 Uiso 1 1 calc R A 1
C5S C 0.6092(2) 0.72983(13) -0.0145(3) 0.0430(8) Uani 1 1 d U A 1
H5S H 0.5494 0.7345 -0.0373 0.052 Uiso 1 1 calc R A 1
C6S C 0.6694(2) 0.74533(13) -0.0764(3) 0.0406(7) Uani 1 1 d U A 1
H6S H 0.6512 0.7602 -0.1430 0.049 Uiso 1 1 calc R A 1
Cl1S Cl 0.83264(5) 0.76103(3) -0.12603(6) 0.04350(18) Uani 1 1 d U A 1
Cl2S Cl 0.89182(5) 0.71145(3) 0.09678(6) 0.03963(17) Uani 1 1 d U A 1

loop_
_atom_site_aniso_label
_atom_site_aniso_U_11
_atom_site_aniso_U_22
_atom_site_aniso_U_33
_atom_site_aniso_U_23
_atom_site_aniso_U_13
_atom_site_aniso_U_12
C1A 0.0209(11) 0.0163(10) 0.0142(10) -0.0035(8) 0.0007(8) 0.0034(8)
B2A 0.0169(12) 0.0193(11) 0.0138(11) -0.0010(9) 0.0002(9) 0.0017(9)
B3A 0.0178(12) 0.0173(11) 0.0155(11) -0.0018(9) 0.0003(9) 0.0008(9)
B4A 0.0187(12) 0.0159(11) 0.0167(12) -0.0011(9) 0.0000(9) 0.0018(9)
B5A 0.0151(12) 0.0203(12) 0.0178(12) -0.0012(9) 0.0010(9) 0.0017(9)
B6A 0.0173(12) 0.0197(11) 0.0159(12) -0.0010(9) 0.0037(9) 0.0014(9)
B7A 0.0194(12) 0.0144(11) 0.0128(11) 0.0009(8) 0.0050(9) 0.0010(9)
B8A 0.0143(11) 0.0168(11) 0.0164(11) -0.0003(9) 0.0017(9) 0.0014(9)
B9A 0.0158(12) 0.0164(11) 0.0142(11) 0.0004(9) 0.0014(9) -0.0024(9)
B10A 0.0152(11) 0.0187(11) 0.0132(11) 0.0002(9) 0.0008(9) -0.0008(9)
B11A 0.0154(11) 0.0159(11) 0.0161(11) 0.0000(9) 0.0034(9) -0.0013(9)
B12A 0.0184(12) 0.0143(11) 0.0136(11) -0.0016(8) 0.0030(9) -0.0010(9)
Br1A 0.02831(13) 0.01631(10) 0.02114(11) 0.00401(8) 0.00618(9) 0.00444(8)
Br2A 0.01516(11) 0.02942(12) 0.02731(13) 0.00018(9) 0.00381(9) 0.00323(9)
Br3A 0.02467(12) 0.02375(11) 0.01785(11) 0.00525(8) 0.00485(9) -0.00369(9)
Br4A 0.02225(12) 0.02507(12) 0.01656(11) 0.00009(8) -0.00518(9) 0.00008(9)
Br5A 0.02111(12) 0.02408(12) 0.02525(12) 0.00160(9) 0.00005(9) -0.00866(9)
Br6A 0.02492(12) 0.01848(10) 0.01714(11) -0.00564(8) 0.00682(9) -0.00120(8)
B1 0.0162(12) 0.0190(11) 0.0145(11) -0.0004(9) 0.0020(9) -0.0035(9)
N1 0.0132(8) 0.0174(8) 0.0119(8) 0.0005(7) 0.0001(7) -0.0010(7)
N2 0.0131(9) 0.0199(9) 0.0125(8) 0.0018(7) 0.0007(7) -0.0030(7)
N3 0.0146(9) 0.0213(9) 0.0116(8) 0.0010(7) 0.0015(7) -0.0021(7)
C1 0.0160(10) 0.0140(9) 0.0120(9) -0.0009(7) 0.0002(8) -0.0004(8)
C2 0.0168(10) 0.0156(10) 0.0138(10) 0.0003(8) 0.0024(8) -0.0005(8)
C3 0.0145(10) 0.0150(9) 0.0166(10) -0.0014(8) 0.0041(8) -0.0015(8)
C4 0.0135(10) 0.0133(9) 0.0150(10) -0.0008(7) 0.0009(8) -0.0014(7)
C5 0.0137(10) 0.0134(9) 0.0133(10) -0.0009(7) -0.0007(8) -0.0004(7)
C6 0.0135(10) 0.0145(9) 0.0145(10) -0.0005(7) -0.0008(8) -0.0024(8)
C7 0.0178(11) 0.0156(10) 0.0156(10) 0.0018(8) -0.0002(8) -0.0006(8)
C8 0.0194(11) 0.0168(10) 0.0138(10) 0.0021(8) 0.0010(8) -0.0022(8)
C9 0.0178(10) 0.0160(9) 0.0130(10) 0.0014(8) 0.0028(8) -0.0032(8)
C10 0.0167(10) 0.0165(10) 0.0131(10) -0.0005(8) 0.0017(8) -0.0031(8)
C11 0.0149(10) 0.0166(10) 0.0155(10) -0.0014(8) 0.0030(8) -0.0026(8)
C12 0.0133(10) 0.0214(10) 0.0184(11) -0.0013(8) 0.0014(8) -0.0023(8)
C13 0.0144(10) 0.0202(10) 0.0166(10) -0.0010(8) -0.0009(8) -0.0009(8)
C14 0.0150(10) 0.0167(10) 0.0140(10) -0.0008(8) -0.0010(8) 0.0002(8)
C15 0.0154(10) 0.0139(9) 0.0122(9) -0.0004(7) 0.0010(8) 0.0004(8)
C16 0.0159(10) 0.0176(10) 0.0137(10) 0.0011(8) -0.0004(8) -0.0035(8)
C17 0.0180(11) 0.0217(11) 0.0208(11) 0.0052(9) 0.0009(9) -0.0002(9)
C18 0.0201(12) 0.0269(12) 0.0258(12) 0.0092(10) -0.0053(10) -0.0025(10)
C19 0.0276(13) 0.0346(13) 0.0142(11) 0.0066(9) -0.0067(9) -0.0098(11)
C20 0.0253(13) 0.0359(14) 0.0137(11) -0.0020(9) 0.0026(9) -0.0100(10)
C21 0.0164(11) 0.0245(11) 0.0157(11) -0.0011(9) 0.0002(8) -0.0030(9)
C22 0.0128(10) 0.0135(9) 0.0142(10) 0.0027(7) -0.0010(8) 0.0004(7)
C23 0.0181(11) 0.0158(10) 0.0153(10) 0.0013(8) -0.0002(8) 0.0015(8)
C24 0.0184(11) 0.0223(11) 0.0216(11) 0.0042(9) 0.0045(9) 0.0049(9)
C25 0.0134(10) 0.0253(11) 0.0239(12) 0.0079(9) -0.0037(9) 0.0001(9)
C26 0.0215(11) 0.0214(11) 0.0156(10) 0.0039(8) -0.0041(9) -0.0041(9)
C27 0.0182(11) 0.0182(10) 0.0132(10) 0.0026(8) 0.0004(8) -0.0021(8)
C28 0.0159(10) 0.0177(10) 0.0181(11) 0.0019(8) 0.0038(8) -0.0004(8)
C29 0.0195(11) 0.0208(11) 0.0162(11) 0.0018(8) 0.0007(9) 0.0008(9)
C30 0.0242(12) 0.0286(12) 0.0180(11) 0.0035(9) 0.0052(9) 0.0044(10)
C31 0.0204(12) 0.0323(13) 0.0267(13) 0.0077(10) 0.0120(10) 0.0016(10)
C32 0.0194(12) 0.0304(13) 0.0304(13) 0.0061(10) 0.0040(10) -0.0047(10)
C33 0.0195(11) 0.0256(12) 0.0190(11) 0.0014(9) 0.0010(9) -0.0048(9)
C1S 0.0402(16) 0.0210(12) 0.0373(15) -0.0091(11) 0.0000(12) -0.0036(11)
C2S 0.0278(13) 0.0183(11) 0.0394(15) -0.0086(10) -0.0002(11) 0.0020(10)
C3S 0.0401(16) 0.0195(12) 0.0405(16) -0.0062(11) -0.0004(12) -0.0003(11)
C4S 0.0347(16) 0.0242(13) 0.064(2) -0.0128(13) 0.0063(15) -0.0019(11)
C5S 0.0299(15) 0.0313(15) 0.066(2) -0.0168(14) -0.0030(14) 0.0005(12)
C6S 0.0428(17) 0.0307(14) 0.0451(18) -0.0078(13) -0.0091(14) 0.0022(13)
Cl1S 0.0521(5) 0.0411(4) 0.0381(4) -0.0069(3) 0.0088(3) -0.0094(3)
Cl2S 0.0309(4) 0.0322(3) 0.0535(5) -0.0061(3) -0.0056(3) 0.0005(3)

loop_
_atom_type_symbol
_atom_type_description
_atom_type_scat_dispersion_real
_atom_type_scat_dispersion_imag
_atom_type_scat_source
C C 0.0033 0.0016 'International Tables Vol C Tables 4.2.6.8 and 6.1.1.4'
H H 0.0000 0.0000 'International Tables Vol C Tables 4.2.6.8 and 6.1.1.4'
B B 0.0013 0.0007 'International Tables Vol C Tables 4.2.6.8 and 6.1.1.4'
N N 0.0061 0.0033 'International Tables Vol C Tables 4.2.6.8 and 6.1.1.4'
Cl Cl 0.1484 0.1585 'International Tables Vol C Tables 4.2.6.8 and 6.1.1.4'
Br Br -0.2901 2.4595 'International Tables Vol C Tables 4.2.6.8 and 6.1.1.4'

loop_
_geom_angle_atom_site_label_1
_geom_angle_atom_site_label_2
_geom_angle_atom_site_label_3
_geom_angle
B4A C1A B3A 62.93(15)
B4A C1A B5A 63.21(14)
B3A C1A B5A 115.45(17)
B4A C1A B6A 115.67(17)
B3A C1A B6A 115.36(17)
B5A C1A B6A 63.03(15)
B4A C1A B2A 115.25(17)
B3A C1A B2A 62.83(14)
B5A C1A B2A 115.28(17)
B6A C1A B2A 62.94(14)
B4A C1A H1A 117.9(5)
B3A C1A H1A 117.3(5)
B5A C1A H1A 117.7(5)
B6A C1A H1A 116.8(5)
B2A C1A H1A 116.7(5)
C1A B2A B8A 104.49(17)
C1A B2A B7A 104.20(17)
B8A B2A B7A 60.57(14)
C1A B2A B3A 58.40(14)
B8A B2A B3A 60.06(14)
B7A B2A B3A 108.23(17)
C1A B2A B6A 58.42(14)
B8A B2A B6A 108.66(17)
B7A B2A B6A 60.03(14)
B3A B2A B6A 107.94(17)
C1A B2A H2A 125.3
B8A B2A H2A 122.0
B7A B2A H2A 122.3
B3A B2A H2A 121.5
B6A B2A H2A 121.3
C1A B3A B9A 104.47(17)
C1A B3A B8A 104.44(17)
B9A B3A B8A 60.73(14)
C1A B3A B4A 58.40(14)
B9A B3A B4A 60.15(14)
B8A B3A B4A 108.66(17)
C1A B3A B2A 58.77(14)
B9A B3A B2A 108.30(17)
B8A B3A B2A 59.63(14)
B4A B3A B2A 108.15(18)
C1A B3A H3A 125.2
B9A B3A H3A 122.1
B8A B3A H3A 122.1
B4A B3A H3A 121.3
B2A B3A H3A 121.5
C1A B4A B3A 58.67(14)
C1A B4A B9A 104.38(17)
B3A B4A B9A 59.76(14)
C1A B4A B10A 104.61(17)
B3A B4A B10A 108.40(17)
B9A B4A B10A 60.57(14)
C1A B4A B5A 58.56(14)
B3A B4A B5A 108.11(17)
B9A B4A B5A 108.29(17)
B10A B4A B5A 60.00(14)
C1A B4A H4A 125.1
B3A B4A H4A 121.4
B9A B4A H4A 122.3
B10A B4A H4A 122.1
B5A B4A H4A 121.4
C1A B5A B11A 104.30(17)
C1A B5A B10A 104.30(17)
B11A B5A B10A 60.48(14)
C1A B5A B6A 58.53(13)
B11A B5A B6A 60.11(14)
B10A B5A B6A 108.58(17)
C1A B5A B4A 58.23(14)
B11A B5A B4A 108.07(17)
B10A B5A B4A 59.93(14)
B6A B5A B4A 107.84(17)
C1A B5A H5A 125.3
B11A B5A H5A 122.2
B10A B5A H5A 122.1
B6A B5A H5A 121.3
B4A B5A H5A 121.7
C1A B6A B7A 104.10(17)
C1A B6A B11A 103.90(17)
B7A B6A B11A 60.24(14)
C1A B6A B5A 58.44(13)
B7A B6A B5A 107.95(17)
B11A B6A B5A 59.69(14)
C1A B6A B2A 58.64(14)
B7A B6A B2A 59.69(14)
B11A B6A B2A 107.81(17)
B5A B6A B2A 107.95(17)
C1A B6A H6A 125.3
B7A B6A H6A 122.5
B11A B6A H6A 122.6
B5A B6A H6A 121.5
B2A B6A H6A 121.5
B2A B7A B6A 60.28(14)
B2A B7A B8A 59.55(14)
B6A B7A B8A 108.04(17)
B2A B7A B11A 108.04(17)
B6A B7A B11A 59.94(14)
B8A B7A B11A 108.22(17)
B2A B7A B12A 108.07(17)
B6A B7A B12A 107.93(17)
B8A B7A B12A 60.62(14)
B11A B7A B12A 59.75(14)
B2A B7A Br1A 121.81(16)
B6A B7A Br1A 121.91(15)
B8A B7A Br1A 121.37(16)
B11A B7A Br1A 121.88(15)
B12A B7A Br1A 121.45(15)
B2A B8A B3A 60.31(14)
B2A B8A B7A 59.88(14)
B3A B8A B7A 107.88(17)
B2A B8A B9A 107.87(17)
B3A B8A B9A 59.49(14)
B7A B8A B9A 107.77(17)
B2A B8A B12A 107.64(17)
B3A B8A B12A 107.43(17)
B7A B8A B12A 59.75(14)
B9A B8A B12A 59.97(14)
B2A B8A Br2A 121.11(16)
B3A B8A Br2A 121.30(16)
B7A B8A Br2A 122.11(15)
B9A B8A Br2A 122.10(16)
B12A B8A Br2A 122.80(15)
B3A B9A B4A 60.09(14)
B3A B9A B8A 59.78(14)
B4A B9A B8A 107.87(17)
B3A B9A B10A 108.08(17)
B4A B9A B10A 59.83(14)
B8A B9A B10A 108.26(17)
B3A B9A B12A 107.94(17)
B4A B9A B12A 107.58(17)
B8A B9A B12A 60.33(14)
B10A B9A B12A 59.85(14)
B3A B9A Br3A 120.79(15)
B4A B9A Br3A 121.05(15)
B8A B9A Br3A 121.90(16)
B10A B9A Br3A 122.04(15)
B12A B9A Br3A 122.95(15)
B4A B10A B5A 60.07(14)
B4A B10A B11A 107.42(17)
B5A B10A B11A 59.52(14)
B4A B10A B12A 107.63(17)
B5A B10A B12A 107.35(17)
B11A B10A B12A 59.60(14)
B4A B10A B9A 59.60(14)
B5A B10A B9A 107.57(17)
B11A B10A B9A 107.49(17)
B12A B10A B9A 60.15(14)
B4A B10A Br4A 121.48(16)
B5A B10A Br4A 121.97(16)
B11A B10A Br4A 122.65(16)
B12A B10A Br4A 122.29(15)
B9A B10A Br4A 121.69(15)
B5A B11A B12A 108.21(17)
B5A B11A B6A 60.20(14)
B12A B11A B6A 108.17(17)
B5A B11A B7A 108.03(17)
B12A B11A B7A 60.16(14)
B6A B11A B7A 59.83(14)
B5A B11A B10A 59.99(14)
B12A B11A B10A 60.21(14)
B6A B11A B10A 108.26(17)
B7A B11A B10A 108.25(17)
B5A B11A Br5A 121.82(16)
B12A B11A Br5A 122.06(15)
B6A B11A Br5A 120.57(15)
B7A B11A Br5A 120.88(15)
B10A B11A Br5A 122.69(16)
B11A B12A B7A 60.10(14)
B11A B12A B10A 60.19(14)
B7A B12A B10A 108.19(17)
B11A B12A B9A 107.85(17)
B7A B12A B9A 107.46(17)
B10A B12A B9A 60.01(14)
B11A B12A B8A 107.72(17)
B7A B12A B8A 59.63(14)
B10A B12A B8A 107.88(16)
B9A B12A B8A 59.70(14)
B11A B12A Br6A 121.19(15)
B7A B12A Br6A 122.71(15)
B10A B12A Br6A 120.37(15)
B9A B12A Br6A 121.80(15)
B8A B12A Br6A 123.05(16)
N2 B1 N3 120.4(2)
N2 B1 N1 119.9(2)
N3 B1 N1 119.6(2)
C1 N1 C4 115.15(18)
C1 N1 B1 122.1(2)
C4 N1 B1 122.24(19)
B1 N2 C9 121.88(19)
B1 N2 C6 122.24(19)
C9 N2 C6 115.23(18)
C14 N3 B1 122.44(19)
C14 N3 C11 115.58(19)
B1 N3 C11 121.84(19)
N1 C1 C15 117.89(19)
N1 C1 C2 103.43(18)
C15 C1 C2 138.7(2)
C3 C2 C1 108.89(19)
C3 C2 H2 125.6
C1 C2 H2 125.6
C2 C3 C4 109.02(19)
C2 C3 H3 125.5
C4 C3 H3 125.5
N1 C4 C3 103.49(18)
N1 C4 C5 117.81(19)
C3 C4 C5 138.7(2)
C4 C5 C6 119.69(19)
C4 C5 C22 119.67(19)
C6 C5 C22 120.60(18)
N2 C6 C7 103.61(18)
N2 C6 C5 117.66(19)
C7 C6 C5 138.6(2)
C8 C7 C6 108.91(19)
C8 C7 H7 125.5
C6 C7 H7 125.5
C7 C8 C9 109.07(19)
C7 C8 H8 125.5
C9 C8 H8 125.5
N2 C9 C10 117.61(19)
N2 C9 C8 103.17(18)
C10 C9 C8 139.0(2)
C11 C10 C9 120.45(19)
C11 C10 C28 119.9(2)
C9 C10 C28 119.69(19)
N3 C11 C10 117.66(19)
N3 C11 C12 103.04(18)
C10 C11 C12 139.2(2)
C13 C12 C11 109.1(2)
C13 C12 H12 125.4
C11 C12 H12 125.4
C12 C13 C14 109.12(19)
C12 C13 H13 125.4
C14 C13 H13 125.4
N3 C14 C15 117.72(19)
N3 C14 C13 103.08(18)
C15 C14 C13 139.1(2)
C1 C15 C14 119.89(19)
C1 C15 C16 118.86(19)
C14 C15 C16 121.24(19)
C17 C16 C21 118.5(2)
C17 C16 C15 121.3(2)
C21 C16 C15 120.1(2)
C18 C17 C16 120.5(2)
C18 C17 H17 119.7
C16 C17 H17 119.7
C17 C18 C19 120.4(2)
C17 C18 H18 119.8
C19 C18 H18 119.8
C20 C19 C18 119.7(2)
C20 C19 H19 120.1
C18 C19 H19 120.1
C19 C20 C21 120.3(2)
C19 C20 H20 119.8
C21 C20 H20 119.8
C20 C21 C16 120.5(2)
C20 C21 H21 119.8
C16 C21 H21 119.8
C23 C22 C27 119.3(2)
C23 C22 C5 120.74(19)
C27 C22 C5 119.92(19)
C24 C23 C22 120.5(2)
C24 C23 H23 119.8
C22 C23 H23 119.8
C25 C24 C23 120.0(2)
C25 C24 H24 120.0
C23 C24 H24 120.0
C24 C25 C26 120.0(2)
C24 C25 H25 120.0
C26 C25 H25 120.0
C25 C26 C27 120.5(2)
C25 C26 H26 119.7
C27 C26 H26 119.7
C26 C27 C22 119.7(2)
C26 C27 H27 120.2
C22 C27 H27 120.2
C29 C28 C33 118.8(2)
C29 C28 C10 120.3(2)
C33 C28 C10 120.9(2)
C30 C29 C28 120.7(2)
C30 C29 H29 119.7
C28 C29 H29 119.7
C29 C30 C31 119.9(2)
C29 C30 H30 120.0
C31 C30 H30 120.0
C32 C31 C30 120.2(2)
C32 C31 H31 119.9
C30 C31 H31 119.9
C31 C32 C33 120.1(2)
C31 C32 H32 119.9
C33 C32 H32 119.9
C32 C33 C28 120.2(2)
C32 C33 H33 119.9
C28 C33 H33 119.9
C2S C1S C6S 118.6(3)
C2S C1S Cl1S 121.7(2)
C6S C1S Cl1S 119.8(2)
C3S C2S C1S 119.9(3)
C3S C2S Cl2S 119.7(2)
C1S C2S Cl2S 120.4(2)
C4S C3S C2S 121.1(3)
C4S C3S H3S 119.4
C2S C3S H3S 119.4
C3S C4S C5S 118.8(3)
C3S C4S H4S 120.6
C5S C4S H4S 120.6
C6S C5S C4S 120.1(3)
C6S C5S H5S 119.9
C4S C5S H5S 119.9
C5S C6S C1S 121.5(3)
C5S C6S H6S 119.3
C1S C6S H6S 119.3

loop_
_geom_bond_atom_site_label_1
_geom_bond_atom_site_label_2
_geom_bond_distance
C1A B4A 1.697(3)
C1A B3A 1.702(3)
C1A B5A 1.703(3)
C1A B6A 1.705(3)
C1A B2A 1.709(3)
C1A H1A 0.959(10)
B2A B8A 1.766(3)
B2A B7A 1.772(3)
B2A B3A 1.778(4)
B2A B6A 1.782(4)
B2A H2A 1.1200
B3A B9A 1.769(4)
B3A B8A 1.774(3)
B3A B4A 1.775(4)
B3A H3A 1.1200
B4A B9A 1.776(4)
B4A B10A 1.780(3)
B4A B5A 1.782(4)
B4A H4A 1.1200
B5A B11A 1.772(3)
B5A B10A 1.781(4)
B5A B6A 1.782(4)
B5A H5A 1.1200
B6A B7A 1.778(3)
B6A B11A 1.780(4)
B6A H6A 1.1200
B7A B8A 1.784(3)
B7A B11A 1.785(4)
B7A B12A 1.786(3)
B7A Br1A 1.953(2)
B8A B9A 1.791(4)
B8A B12A 1.802(4)
B8A Br2A 1.952(2)
B9A B10A 1.793(4)
B9A B12A 1.796(3)
B9A Br3A 1.947(2)
B10A B11A 1.790(3)
B10A B12A 1.790(4)
B10A Br4A 1.951(2)
B11A B12A 1.779(3)
B11A Br5A 1.957(2)
B12A Br6A 1.941(2)
B1 N2 1.369(3)
B1 N3 1.372(3)
B1 N1 1.372(3)
N1 C1 1.371(3)
N1 C4 1.372(3)
N2 C9 1.373(3)
N2 C6 1.376(3)
N3 C14 1.371(3)
N3 C11 1.376(3)
C1 C15 1.430(3)
C1 C2 1.434(3)
C2 C3 1.385(3)
C2 H2 0.9500
C3 C4 1.431(3)
C3 H3 0.9500
C4 C5 1.434(3)
C5 C6 1.438(3)
C5 C22 1.472(3)
C6 C7 1.432(3)
C7 C8 1.386(3)
C7 H7 0.9500
C8 C9 1.441(3)
C8 H8 0.9500
C9 C10 1.431(3)
C10 C11 1.425(3)
C10 C28 1.485(3)
C11 C12 1.438(3)
C12 C13 1.381(3)
C12 H12 0.9500
C13 C14 1.441(3)
C13 H13 0.9500
C14 C15 1.432(3)
C15 C16 1.473(3)
C16 C17 1.402(3)
C16 C21 1.403(3)
C17 C18 1.387(3)
C17 H17 0.9500
C18 C19 1.387(4)
C18 H18 0.9500
C19 C20 1.387(4)
C19 H19 0.9500
C20 C21 1.390(3)
C20 H20 0.9500
C21 H21 0.9500
C22 C23 1.398(3)
C22 C27 1.402(3)
C23 C24 1.387(3)
C23 H23 0.9500
C24 C25 1.386(3)
C24 H24 0.9500
C25 C26 1.388(3)
C25 H25 0.9500
C26 C27 1.390(3)
C26 H26 0.9500
C27 H27 0.9500
C28 C29 1.396(3)
C28 C33 1.403(3)
C29 C30 1.385(3)
C29 H29 0.9500
C30 C31 1.387(4)
C30 H30 0.9500
C31 C32 1.384(4)
C31 H31 0.9500
C32 C33 1.387(3)
C32 H32 0.9500
C33 H33 0.9500
C1S C2S 1.396(4)
C1S C6S 1.401(4)
C1S Cl1S 1.727(3)
C2S C3S 1.385(4)
C2S Cl2S 1.717(3)
C3S C4S 1.377(4)
C3S H3S 0.9500
C4S C5S 1.416(5)
C4S H4S 0.9500
C5S C6S 1.352(5)
C5S H5S 0.9500
C6S H6S 0.9500

loop_
_geom_torsion_atom_site_label_1
_geom_torsion_atom_site_label_2
_geom_torsion_atom_site_label_3
_geom_torsion_atom_site_label_4
_geom_torsion
B4A C1A B2A B8A -4.0(2)
B3A C1A B2A B8A -40.16(16)
B5A C1A B2A B8A 66.8(2)
B6A C1A B2A B8A 103.24(18)
B4A C1A B2A B7A -66.8(2)
B3A C1A B2A B7A -102.90(18)
B5A C1A B2A B7A 4.1(2)
B6A C1A B2A B7A 40.50(16)
B4A C1A B2A B3A 36.14(18)
B5A C1A B2A B3A 107.0(2)
B6A C1A B2A B3A 143.40(18)
B4A C1A B2A B6A -107.3(2)
B3A C1A B2A B6A -143.40(18)
B5A C1A B2A B6A -36.44(18)
B4A C1A B3A B9A -40.33(16)
B5A C1A B3A B9A -3.8(2)
B6A C1A B3A B9A 66.9(2)
B2A C1A B3A B9A 102.87(18)
B4A C1A B3A B8A -103.26(18)
B5A C1A B3A B8A -66.8(2)
B6A C1A B3A B8A 4.0(2)
B2A C1A B3A B8A 39.94(16)
B5A C1A B3A B4A 36.51(17)
B6A C1A B3A B4A 107.2(2)
B2A C1A B3A B4A 143.20(17)
B4A C1A B3A B2A -143.20(18)
B5A C1A B3A B2A -106.7(2)
B6A C1A B3A B2A -35.98(18)
B8A B2A B3A C1A 133.90(18)
B7A B2A B3A C1A 95.77(18)
B6A B2A B3A C1A 32.27(15)
C1A B2A B3A B9A -96.16(18)
B8A B2A B3A B9A 37.74(16)
B7A B2A B3A B9A -0.4(2)
B6A B2A B3A B9A -63.9(2)
C1A B2A B3A B8A -133.90(18)
B7A B2A B3A B8A -38.13(17)
B6A B2A B3A B8A -101.63(19)
C1A B2A B3A B4A -32.47(16)
B8A B2A B3A B4A 101.42(18)
B7A B2A B3A B4A 63.3(2)
B6A B2A B3A B4A -0.2(2)
B5A C1A B4A B3A -143.00(17)
B6A C1A B4A B3A -106.7(2)
B2A C1A B4A B3A -36.10(18)
B3A C1A B4A B9A 40.12(16)
B5A C1A B4A B9A -102.88(18)
B6A C1A B4A B9A -66.6(2)
B2A C1A B4A B9A 4.0(2)
B3A C1A B4A B10A 102.90(18)
B5A C1A B4A B10A -40.10(16)
B6A C1A B4A B10A -3.8(2)
B2A C1A B4A B10A 66.8(2)
B3A C1A B4A B5A 143.00(17)
B6A C1A B4A B5A 36.26(18)
B2A C1A B4A B5A 106.9(2)
B9A B3A B4A C1A 133.74(18)
B8A B3A B4A C1A 95.81(18)
B2A B3A B4A C1A 32.62(16)
C1A B3A B4A B9A -133.74(18)
B8A B3A B4A B9A -37.92(16)
B2A B3A B4A B9A -101.12(18)
C1A B3A B4A B10A -96.24(18)
B9A B3A B4A B10A 37.50(16)
B8A B3A B4A B10A -0.4(2)
B2A B3A B4A B10A -63.6(2)
C1A B3A B4A B5A -32.70(15)
B9A B3A B4A B5A 101.04(18)
B8A B3A B4A B5A 63.1(2)
B2A B3A B4A B5A -0.1(2)
B4A C1A B5A B11A 102.63(18)
B3A C1A B5A B11A 66.2(2)
B6A C1A B5A B11A -40.63(16)
B2A C1A B5A B11A -4.2(2)
B4A C1A B5A B10A 40.00(16)
B3A C1A B5A B10A 3.6(2)
B6A C1A B5A B10A -103.27(18)
B2A C1A B5A B10A -66.9(2)
B4A C1A B5A B6A 143.27(18)
B3A C1A B5A B6A 106.9(2)
B2A C1A B5A B6A 36.41(18)
B3A C1A B5A B4A -36.40(17)
B6A C1A B5A B4A -143.27(18)
B2A C1A B5A B4A -106.9(2)
B3A B4A B5A C1A 32.74(15)
B9A B4A B5A C1A 96.00(18)
B10A B4A B5A C1A 133.97(18)
C1A B4A B5A B11A -95.94(18)
B3A B4A B5A B11A -63.2(2)
B9A B4A B5A B11A 0.1(2)
B10A B4A B5A B11A 38.03(16)
C1A B4A B5A B10A -133.97(18)
B3A B4A B5A B10A -101.23(18)
B9A B4A B5A B10A -37.97(16)
C1A B4A B5A B6A -32.41(16)
B3A B4A B5A B6A 0.3(2)
B9A B4A B5A B6A 63.6(2)
B10A B4A B5A B6A 101.56(18)
B4A C1A B6A B7A 66.3(2)
B3A C1A B6A B7A -4.4(2)
B5A C1A B6A B7A 102.62(18)
B2A C1A B6A B7A -40.32(16)
B4A C1A B6A B11A 4.0(2)
B3A C1A B6A B11A -66.7(2)
B5A C1A B6A B11A 40.34(16)
B2A C1A B6A B11A -102.60(18)
B4A C1A B6A B5A -36.32(18)
B3A C1A B6A B5A -107.0(2)
B2A C1A B6A B5A -142.94(18)
B4A C1A B6A B2A 106.6(2)
B3A C1A B6A B2A 35.94(18)
B5A C1A B6A B2A 142.94(18)
B11A B5A B6A C1A 133.29(18)
B10A B5A B6A C1A 95.73(18)
B4A B5A B6A C1A 32.29(16)
C1A B5A B6A B7A -95.83(18)
B11A B5A B6A B7A 37.46(16)
B10A B5A B6A B7A -0.1(2)
B4A B5A B6A B7A -63.5(2)
C1A B5A B6A B11A -133.29(18)
B10A B5A B6A B11A -37.56(16)
B4A B5A B6A B11A -101.01(18)
C1A B5A B6A B2A -32.75(16)
B11A B5A B6A B2A 100.54(18)
B10A B5A B6A B2A 63.0(2)
B4A B5A B6A B2A -0.5(2)
B8A B2A B6A C1A -95.88(18)
B7A B2A B6A C1A -133.38(18)
B3A B2A B6A C1A -32.26(15)
C1A B2A B6A B7A 133.38(18)
B8A B2A B6A B7A 37.50(16)
B3A B2A B6A B7A 101.12(18)
C1A B2A B6A B11A 95.73(18)
B8A B2A B6A B11A -0.2(2)
B7A B2A B6A B11A -37.65(16)
B3A B2A B6A B11A 63.5(2)
C1A B2A B6A B5A 32.67(15)
B8A B2A B6A B5A -63.2(2)
B7A B2A B6A B5A -100.71(18)
B3A B2A B6A B5A 0.4(2)
C1A B2A B7A B6A -39.70(16)
B8A B2A B7A B6A -138.53(18)
B3A B2A B7A B6A -100.63(18)
C1A B2A B7A B8A 98.84(18)
B3A B2A B7A B8A 37.90(17)
B6A B2A B7A B8A 138.53(18)
C1A B2A B7A B11A -2.1(2)
B8A B2A B7A B11A -100.96(18)
B3A B2A B7A B11A -63.1(2)
B6A B2A B7A B11A 37.58(16)
C1A B2A B7A B12A 61.1(2)
B8A B2A B7A B12A -37.77(16)
B3A B2A B7A B12A 0.1(2)
B6A B2A B7A B12A 100.76(19)
C1A B2A B7A Br1A -150.93(16)
B8A B2A B7A Br1A 110.23(19)
B3A B2A B7A Br1A 148.13(16)
B6A B2A B7A Br1A -111.23(19)
C1A B6A B7A B2A 39.79(16)
B11A B6A B7A B2A 137.94(18)
B5A B6A B7A B2A 100.72(18)
C1A B6A B7A B8A 2.9(2)
B11A B6A B7A B8A 101.04(18)
B5A B6A B7A B8A 63.8(2)
B2A B6A B7A B8A -36.90(16)
C1A B6A B7A B11A -98.15(18)
B5A B6A B7A B11A -37.22(16)
B2A B6A B7A B11A -137.94(18)
C1A B6A B7A B12A -61.2(2)
B11A B6A B7A B12A 36.94(16)
B5A B6A B7A B12A -0.3(2)
B2A B6A B7A B12A -100.99(18)
C1A B6A B7A Br1A 150.86(16)
B11A B6A B7A Br1A -111.00(19)
B5A B6A B7A Br1A -148.22(16)
B2A B6A B7A Br1A 111.1(2)
C1A B2A B8A B3A 39.34(16)
B7A B2A B8A B3A 137.68(18)
B6A B2A B8A B3A 100.41(19)
C1A B2A B8A B7A -98.34(18)
B3A B2A B8A B7A -137.68(18)
B6A B2A B8A B7A -37.27(16)
C1A B2A B8A B9A 2.3(2)
B7A B2A B8A B9A 100.59(18)
B3A B2A B8A B9A -37.09(16)
B6A B2A B8A B9A 63.3(2)
C1A B2A B8A B12A -61.1(2)
B7A B2A B8A B12A 37.28(16)
B3A B2A B8A B12A -100.40(18)
B6A B2A B8A B12A 0.0(2)
C1A B2A B8A Br2A 150.09(16)
B7A B2A B8A Br2A -111.56(19)
B3A B2A B8A Br2A 110.76(19)
B6A B2A B8A Br2A -148.83(16)
C1A B3A B8A B2A -39.52(16)
B9A B3A B8A B2A -138.23(18)
B4A B3A B8A B2A -100.56(19)
C1A B3A B8A B7A -1.8(2)
B9A B3A B8A B7A -100.50(18)
B4A B3A B8A B7A -62.8(2)
B2A B3A B8A B7A 37.73(17)
C1A B3A B8A B9A 98.71(18)
B4A B3A B8A B9A 37.67(16)
B2A B3A B8A B9A 138.23(18)
C1A B3A B8A B12A 61.2(2)
B9A B3A B8A B12A -37.47(16)
B4A B3A B8A B12A 0.2(2)
B2A B3A B8A B12A 100.76(18)
C1A B3A B8A Br2A -149.97(16)
B9A B3A B8A Br2A 111.32(19)
B4A B3A B8A Br2A 148.99(16)
B2A B3A B8A Br2A -110.45(19)
B6A B7A B8A B2A 37.22(16)
B11A B7A B8A B2A 100.64(18)
B12A B7A B8A B2A 138.07(18)
Br1A B7A B8A B2A -110.96(19)
B2A B7A B8A B3A -37.92(16)
B6A B7A B8A B3A -0.7(2)
B11A B7A B8A B3A 62.7(2)
B12A B7A B8A B3A 100.14(18)
Br1A B7A B8A B3A -148.88(16)
B2A B7A B8A B9A -100.75(18)
B6A B7A B8A B9A -63.5(2)
B11A B7A B8A B9A -0.1(2)
B12A B7A B8A B9A 37.32(16)
Br1A B7A B8A B9A 148.30(16)
B2A B7A B8A B12A -138.07(18)
B6A B7A B8A B12A -100.85(19)
B11A B7A B8A B12A -37.43(16)
Br1A B7A B8A B12A 110.98(18)
B2A B7A B8A Br2A 109.95(19)
B6A B7A B8A Br2A 147.16(16)
B11A B7A B8A Br2A -149.42(16)
B12A B7A B8A Br2A -111.99(19)
Br1A B7A B8A Br2A -1.0(3)
C1A B3A B9A B4A 39.46(16)
B8A B3A B9A B4A 138.12(18)
B2A B3A B9A B4A 100.87(19)
C1A B3A B9A B8A -98.66(18)
B4A B3A B9A B8A -138.12(18)
B2A B3A B9A B8A -37.26(16)
C1A B3A B9A B10A 2.4(2)
B8A B3A B9A B10A 101.03(18)
B4A B3A B9A B10A -37.09(16)
B2A B3A B9A B10A 63.8(2)
C1A B3A B9A B12A -60.9(2)
B8A B3A B9A B12A 37.75(17)
B4A B3A B9A B12A -100.37(18)
B2A B3A B9A B12A 0.5(2)
C1A B3A B9A Br3A 149.95(16)
B8A B3A B9A Br3A -111.39(19)
B4A B3A B9A Br3A 110.49(19)
B2A B3A B9A Br3A -148.65(16)
C1A B4A B9A B3A -39.58(16)
B10A B4A B9A B3A -138.46(18)
B5A B4A B9A B3A -100.74(18)
C1A B4A B9A B8A -2.3(2)
B3A B4A B9A B8A 37.31(16)
B10A B4A B9A B8A -101.15(18)
B5A B4A B9A B8A -63.4(2)
C1A B4A B9A B10A 98.88(18)
B3A B4A B9A B10A 138.46(18)
B5A B4A B9A B10A 37.72(16)
C1A B4A B9A B12A 61.4(2)
B3A B4A B9A B12A 100.98(18)
B10A B4A B9A B12A -37.47(16)
B5A B4A B9A B12A 0.2(2)
C1A B4A B9A Br3A -149.64(16)
B3A B4A B9A Br3A -110.06(19)
B10A B4A B9A Br3A 111.48(19)
B5A B4A B9A Br3A 149.20(16)
B2A B8A B9A B3A 37.45(17)
B7A B8A B9A B3A 100.68(18)
B12A B8A B9A B3A 137.91(18)
Br2A B8A B9A B3A -110.01(19)
B2A B8A B9A B4A 0.0(2)
B3A B8A B9A B4A -37.44(16)
B7A B8A B9A B4A 63.2(2)
B12A B8A B9A B4A 100.46(18)
Br2A B8A B9A B4A -147.45(16)
B2A B8A B9A B10A -63.3(2)
B3A B8A B9A B10A -100.72(19)
B7A B8A B9A B10A 0.0(2)
B12A B8A B9A B10A 37.18(16)
Br2A B8A B9A B10A 149.27(16)
B2A B8A B9A B12A -100.46(18)
B3A B8A B9A B12A -137.91(18)
B7A B8A B9A B12A -37.22(16)
Br2A B8A B9A B12A 112.09(19)
B2A B8A B9A Br3A 147.04(16)
B3A B8A B9A Br3A 109.59(19)
B7A B8A B9A Br3A -149.73(15)
B12A B8A B9A Br3A -112.50(19)
Br2A B8A B9A Br3A -0.4(3)
C1A B4A B10A B5A 39.39(16)
B3A B4A B10A B5A 100.73(19)
B9A B4A B10A B5A 137.88(18)
C1A B4A B10A B11A 2.0(2)
B3A B4A B10A B11A 63.3(2)
B9A B4A B10A B11A 100.44(18)
B5A B4A B10A B11A -37.44(16)
C1A B4A B10A B12A -60.9(2)
B3A B4A B10A B12A 0.5(2)
B9A B4A B10A B12A 37.62(16)
B5A B4A B10A B12A -100.26(18)
C1A B4A B10A B9A -98.49(18)
B3A B4A B10A B9A -37.14(16)
B5A B4A B10A B9A -137.88(18)
C1A B4A B10A Br4A 150.72(16)
B3A B4A B10A Br4A -147.93(16)
B9A B4A B10A Br4A -110.79(19)
B5A B4A B10A Br4A 111.33(19)
C1A B5A B10A B4A -39.16(16)
B11A B5A B10A B4A -137.70(18)
B6A B5A B10A B4A -100.30(19)
C1A B5A B10A B11A 98.54(18)
B6A B5A B10A B11A 37.40(16)
B4A B5A B10A B11A 137.70(18)
C1A B5A B10A B12A 61.6(2)
B11A B5A B10A B12A -36.96(16)
B6A B5A B10A B12A 0.4(2)
B4A B5A B10A B12A 100.74(18)
C1A B5A B10A B9A -1.8(2)
B11A B5A B10A B9A -100.34(18)
B6A B5A B10A B9A -62.9(2)
B4A B5A B10A B9A 37.36(16)
C1A B5A B10A Br4A -149.70(16)
B11A B5A B10A Br4A 111.76(19)
B6A B5A B10A Br4A 149.16(16)
B4A B5A B10A Br4A -110.54(19)
B3A B9A B10A B4A 37.21(16)
B8A B9A B10A B4A 100.48(18)
B12A B9A B10A B4A 137.88(17)
Br3A B9A B10A B4A -109.88(19)
B3A B9A B10A B5A -0.4(2)
B4A B9A B10A B5A -37.57(16)
B8A B9A B10A B5A 62.9(2)
B12A B9A B10A B5A 100.31(18)
Br3A B9A B10A B5A -147.45(16)
B3A B9A B10A B11A -63.1(2)
B4A B9A B10A B11A -100.31(18)
B8A B9A B10A B11A 0.2(2)
B12A B9A B10A B11A 37.57(16)
Br3A B9A B10A B11A 149.81(16)
B3A B9A B10A B12A -100.66(18)
B4A B9A B10A B12A -137.88(17)
B8A B9A B10A B12A -37.40(16)
Br3A B9A B10A B12A 112.24(19)
B3A B9A B10A Br4A 147.65(16)
B4A B9A B10A Br4A 110.44(19)
B8A B9A B10A Br4A -149.08(16)
B12A B9A B10A Br4A -111.69(19)
Br3A B9A B10A Br4A 0.6(3)
C1A B5A B11A B12A -61.1(2)
B10A B5A B11A B12A 37.44(16)
B6A B5A B11A B12A -100.95(19)
B4A B5A B11A B12A -0.3(2)
C1A B5A B11A B6A 39.84(16)
B10A B5A B11A B6A 138.39(18)
B4A B5A B11A B6A 100.61(18)
C1A B5A B11A B7A 2.5(2)
B10A B5A B11A B7A 101.09(18)
B6A B5A B11A B7A -37.30(16)
B4A B5A B11A B7A 63.3(2)
C1A B5A B11A B10A -98.55(18)
B6A B5A B11A B10A -138.39(18)
B4A B5A B11A B10A -37.78(16)
C1A B5A B11A Br5A 149.38(16)
B10A B5A B11A Br5A -112.07(19)
B6A B5A B11A Br5A 109.54(19)
B4A B5A B11A Br5A -149.85(16)
C1A B6A B11A B5A -39.71(16)
B7A B6A B11A B5A -138.20(18)
B2A B6A B11A B5A -100.79(18)
C1A B6A B11A B12A 61.3(2)
B7A B6A B11A B12A -37.18(16)
B5A B6A B11A B12A 101.02(18)
B2A B6A B11A B12A 0.2(2)
C1A B6A B11A B7A 98.49(18)
B5A B6A B11A B7A 138.20(18)
B2A B6A B11A B7A 37.41(16)
C1A B6A B11A B10A -2.4(2)
B7A B6A B11A B10A -100.93(18)
B5A B6A B11A B10A 37.27(16)
B2A B6A B11A B10A -63.5(2)
C1A B6A B11A Br5A -151.26(16)
B7A B6A B11A Br5A 110.25(18)
B5A B6A B11A Br5A -111.55(19)
B2A B6A B11A Br5A 147.66(16)
B2A B7A B11A B5A -0.3(2)
B6A B7A B11A B5A 37.46(16)
B8A B7A B11A B5A -63.3(2)
B12A B7A B11A B5A -101.08(18)
Br1A B7A B11A B5A 148.52(16)
B2A B7A B11A B12A 100.82(18)
B6A B7A B11A B12A 138.55(18)
B8A B7A B11A B12A 37.82(16)
Br1A B7A B11A B12A -110.40(18)
B2A B7A B11A B6A -37.73(16)
B8A B7A B11A B6A -100.73(18)
B12A B7A B11A B6A -138.55(18)
Br1A B7A B11A B6A 111.06(19)
B2A B7A B11A B10A 63.2(2)
B6A B7A B11A B10A 100.95(18)
B8A B7A B11A B10A 0.2(2)
B12A B7A B11A B10A -37.60(16)
Br1A B7A B11A B10A -148.00(15)
B2A B7A B11A Br5A -147.47(16)
B6A B7A B11A Br5A -109.74(19)
B8A B7A B11A Br5A 149.53(15)
B12A B7A B11A Br5A 111.71(18)
Br1A B7A B11A Br5A 1.3(2)
B4A B10A B11A B5A 37.68(17)
B12A B10A B11A B5A 138.28(18)
B9A B10A B11A B5A 100.47(18)
Br4A B10A B11A B5A -110.6(2)
B4A B10A B11A B12A -100.60(18)
B5A B10A B11A B12A -138.28(18)
B9A B10A B11A B12A -37.81(16)
Br4A B10A B11A B12A 111.08(19)
B4A B10A B11A B6A 0.3(2)
B5A B10A B11A B6A -37.36(16)
B12A B10A B11A B6A 100.93(18)
B9A B10A B11A B6A 63.1(2)
Br4A B10A B11A B6A -148.00(16)
B4A B10A B11A B7A -63.0(2)
B5A B10A B11A B7A -100.71(18)
B12A B10A B11A B7A 37.57(16)
B9A B10A B11A B7A -0.2(2)
Br4A B10A B11A B7A 148.65(16)
B4A B10A B11A Br5A 148.34(16)
B5A B10A B11A Br5A 110.66(19)
B12A B10A B11A Br5A -111.06(19)
B9A B10A B11A Br5A -148.87(16)
Br4A B10A B11A Br5A 0.0(3)
B5A B11A B12A B7A 100.77(19)
B6A B11A B12A B7A 37.04(16)
B10A B11A B12A B7A 138.12(17)
Br5A B11A B12A B7A -109.81(19)
B5A B11A B12A B10A -37.35(16)
B6A B11A B12A B10A -101.08(18)
B7A B11A B12A B10A -138.12(17)
Br5A B11A B12A B10A 112.08(19)
B5A B11A B12A B9A 0.5(2)
B6A B11A B12A B9A -63.2(2)
B7A B11A B12A B9A -100.28(18)
B10A B11A B12A B9A 37.84(16)
Br5A B11A B12A B9A 149.92(16)
B5A B11A B12A B8A 63.5(2)
B6A B11A B12A B8A -0.2(2)
B7A B11A B12A B8A -37.25(16)
B10A B11A B12A B8A 100.86(18)
Br5A B11A B12A B8A -147.06(16)
B5A B11A B12A Br6A -146.87(16)
B6A B11A B12A Br6A 149.40(16)
B7A B11A B12A Br6A 112.36(19)
B10A B11A B12A Br6A -109.52(19)
Br5A B11A B12A Br6A 2.6(3)
B2A B7A B12A B11A -100.76(18)
B6A B7A B12A B11A -37.03(16)
B8A B7A B12A B11A -138.06(17)
Br1A B7A B12A B11A 111.09(19)
B2A B7A B12A B10A -63.2(2)
B6A B7A B12A B10A 0.5(2)
B8A B7A B12A B10A -100.49(18)
B11A B7A B12A B10A 37.57(16)
Br1A B7A B12A B10A 148.67(16)
B2A B7A B12A B9A 0.2(2)
B6A B7A B12A B9A 63.9(2)
B8A B7A B12A B9A -37.12(16)
B11A B7A B12A B9A 100.94(18)
Br1A B7A B12A B9A -147.97(16)
B2A B7A B12A B8A 37.30(16)
B6A B7A B12A B8A 101.03(18)
B11A B7A B12A B8A 138.06(17)
Br1A B7A B12A B8A -110.85(19)
B2A B7A B12A Br6A 149.32(16)
B6A B7A B12A Br6A -146.95(16)
B8A B7A B12A Br6A 112.02(19)
B11A B7A B12A Br6A -109.92(19)
Br1A B7A B12A Br6A 1.2(3)
B4A B10A B12A B11A 100.23(18)
B5A B10A B12A B11A 36.93(16)
B9A B10A B12A B11A 137.61(17)
Br4A B10A B12A B11A -111.67(19)
B4A B10A B12A B7A 62.7(2)
B5A B10A B12A B7A -0.6(2)
B11A B10A B12A B7A -37.53(16)
B9A B10A B12A B7A 100.08(18)
Br4A B10A B12A B7A -149.20(16)
B4A B10A B12A B9A -37.37(16)
B5A B10A B12A B9A -100.68(18)
B11A B10A B12A B9A -137.61(17)
Br4A B10A B12A B9A 110.72(19)
B4A B10A B12A B8A -0.4(2)
B5A B10A B12A B8A -63.7(2)
B11A B10A B12A B8A -100.58(18)
B9A B10A B12A B8A 37.02(16)
Br4A B10A B12A B8A 147.75(16)
B4A B10A B12A Br6A -148.90(16)
B5A B10A B12A Br6A 147.79(16)
B11A B10A B12A Br6A 110.86(18)
B9A B10A B12A Br6A -111.53(18)
Br4A B10A B12A Br6A -0.8(3)
B3A B9A B12A B11A 63.0(2)
B4A B9A B12A B11A -0.5(2)
B8A B9A B12A B11A 100.49(18)
B10A B9A B12A B11A -37.92(16)
Br3A B9A B12A B11A -148.68(16)
B3A B9A B12A B7A -0.4(2)
B4A B9A B12A B7A -63.9(2)
B8A B9A B12A B7A 37.09(16)
B10A B9A B12A B7A -101.32(18)
Br3A B9A B12A B7A 147.92(16)
B3A B9A B12A B10A 100.91(19)
B4A B9A B12A B10A 37.47(16)
B8A B9A B12A B10A 138.41(17)
Br3A B9A B12A B10A -110.76(19)
B3A B9A B12A B8A -37.51(16)
B4A B9A B12A B8A -100.95(18)
B10A B9A B12A B8A -138.41(17)
Br3A B9A B12A B8A 110.82(19)
B3A B9A B12A Br6A -149.89(16)
B4A B9A B12A Br6A 146.67(16)
B8A B9A B12A Br6A -112.39(19)
B10A B9A B12A Br6A 109.20(19)
Br3A B9A B12A Br6A -1.6(3)
B2A B8A B12A B11A 0.1(2)
B3A B8A B12A B11A -63.5(2)
B7A B8A B12A B11A 37.46(16)
B9A B8A B12A B11A -100.72(18)
Br2A B8A B12A B11A 148.32(16)
B2A B8A B12A B7A -37.34(16)
B3A B8A B12A B7A -100.93(18)
B9A B8A B12A B7A -138.18(18)
Br2A B8A B12A B7A 110.86(19)
B2A B8A B12A B10A 63.7(2)
B3A B8A B12A B10A 0.1(2)
B7A B8A B12A B10A 101.02(18)
B9A B8A B12A B10A -37.16(16)
Br2A B8A B12A B10A -148.12(16)
B2A B8A B12A B9A 100.84(18)
B3A B8A B12A B9A 37.25(16)
B7A B8A B12A B9A 138.18(18)
Br2A B8A B12A B9A -110.96(19)
B2A B8A B12A Br6A -148.80(16)
B3A B8A B12A Br6A 147.61(16)
B7A B8A B12A Br6A -111.46(19)
B9A B8A B12A Br6A 110.36(19)
Br2A B8A B12A Br6A -0.6(3)
N2 B1 N1 C1 177.4(2)
N3 B1 N1 C1 -7.1(3)
N2 B1 N1 C4 6.1(3)
N3 B1 N1 C4 -178.5(2)
N3 B1 N2 C9 -5.2(3)
N1 B1 N2 C9 170.2(2)
N3 B1 N2 C6 -175.5(2)
N1 B1 N2 C6 -0.1(3)
N2 B1 N3 C14 178.6(2)
N1 B1 N3 C14 3.2(3)
N2 B1 N3 C11 2.9(3)
N1 B1 N3 C11 -172.5(2)
C4 N1 C1 C15 179.03(18)
B1 N1 C1 C15 7.1(3)
C4 N1 C1 C2 0.2(2)
B1 N1 C1 C2 -171.7(2)
N1 C1 C2 C3 -0.7(2)
C15 C1 C2 C3 -179.1(2)
C1 C2 C3 C4 0.9(2)
C1 N1 C4 C3 0.3(2)
B1 N1 C4 C3 172.2(2)
C1 N1 C4 C5 -177.89(18)
B1 N1 C4 C5 -6.0(3)
C2 C3 C4 N1 -0.7(2)
C2 C3 C4 C5 176.8(2)
N1 C4 C5 C6 0.3(3)
C3 C4 C5 C6 -177.0(2)
N1 C4 C5 C22 178.33(18)
C3 C4 C5 C22 1.0(4)
B1 N2 C6 C7 171.7(2)
C9 N2 C6 C7 0.8(2)
B1 N2 C6 C5 -5.3(3)
C9 N2 C6 C5 -176.23(18)
C4 C5 C6 N2 5.2(3)
C22 C5 C6 N2 -172.85(19)
C4 C5 C6 C7 -170.5(2)
C22 C5 C6 C7 11.5(4)
N2 C6 C7 C8 -0.8(2)
C5 C6 C7 C8 175.3(2)
C6 C7 C8 C9 0.5(3)
B1 N2 C9 C10 4.6(3)
C6 N2 C9 C10 175.53(19)
B1 N2 C9 C8 -171.5(2)
C6 N2 C9 C8 -0.5(2)
C7 C8 C9 N2 0.0(2)
C7 C8 C9 C10 -174.7(3)
N2 C9 C10 C11 -1.8(3)
C8 C9 C10 C11 172.3(2)
N2 C9 C10 C28 178.76(19)
C8 C9 C10 C28 -7.1(4)
C14 N3 C11 C10 -176.19(19)
B1 N3 C11 C10 -0.2(3)
C14 N3 C11 C12 1.8(2)
B1 N3 C11 C12 177.8(2)
C9 C10 C11 N3 -0.3(3)
C28 C10 C11 N3 179.12(19)
C9 C10 C11 C12 -177.3(2)
C28 C10 C11 C12 2.1(4)
N3 C11 C12 C13 -1.6(2)
C10 C11 C12 C13 175.7(3)
C11 C12 C13 C14 0.9(3)
B1 N3 C14 C15 0.4(3)
C11 N3 C14 C15 176.34(19)
B1 N3 C14 C13 -177.2(2)
C11 N3 C14 C13 -1.3(2)
C12 C13 C14 N3 0.2(2)
C12 C13 C14 C15 -176.6(3)
N1 C1 C15 C14 -3.4(3)
C2 C1 C15 C14 174.9(2)
N1 C1 C15 C16 175.60(18)
C2 C1 C15 C16 -6.2(4)
N3 C14 C15 C1 -0.3(3)
C13 C14 C15 C1 176.2(2)
N3 C14 C15 C16 -179.21(19)
C13 C14 C15 C16 -2.7(4)
C1 C15 C16 C17 140.9(2)
C14 C15 C16 C17 -40.2(3)
C1 C15 C16 C21 -37.3(3)
C14 C15 C16 C21 141.6(2)
C21 C16 C17 C18 1.0(3)
C15 C16 C17 C18 -177.3(2)
C16 C17 C18 C19 0.9(4)
C17 C18 C19 C20 -1.5(4)
C18 C19 C20 C21 0.2(4)
C19 C20 C21 C16 1.7(4)
C17 C16 C21 C20 -2.3(3)
C15 C16 C21 C20 176.0(2)
C4 C5 C22 C23 42.0(3)
C6 C5 C22 C23 -140.0(2)
C4 C5 C22 C27 -135.9(2)
C6 C5 C22 C27 42.1(3)
C27 C22 C23 C24 0.1(3)
C5 C22 C23 C24 -177.8(2)
C22 C23 C24 C25 -0.3(3)
C23 C24 C25 C26 0.5(3)
C24 C25 C26 C27 -0.6(3)
C25 C26 C27 C22 0.4(3)
C23 C22 C27 C26 -0.2(3)
C5 C22 C27 C26 177.8(2)
C11 C10 C28 C29 138.1(2)
C9 C10 C28 C29 -42.5(3)
C11 C10 C28 C33 -40.8(3)
C9 C10 C28 C33 138.6(2)
C33 C28 C29 C30 0.5(3)
C10 C28 C29 C30 -178.3(2)
C28 C29 C30 C31 -0.5(4)
C29 C30 C31 C32 0.9(4)
C30 C31 C32 C33 -1.2(4)
C31 C32 C33 C28 1.2(4)
C29 C28 C33 C32 -0.9(4)
C10 C28 C33 C32 178.0(2)
C6S C1S C2S C3S 0.4(4)
Cl1S C1S C2S C3S -179.8(2)
C6S C1S C2S Cl2S -178.8(2)
Cl1S C1S C2S Cl2S 1.0(3)
C1S C2S C3S C4S -0.6(4)
Cl2S C2S C3S C4S 178.6(2)
C2S C3S C4S C5S 0.0(4)
C3S C4S C5S C6S 0.8(4)
C4S C5S C6S C1S -1.0(4)
C2S C1S C6S C5S 0.4(4)
Cl1S C1S C6S C5S -179.4(2)
